data_2216128
loop_
_publ_author_name
'Marlon R. Lutz Jr'
'Matthias Zeller'
'Daniel P. Becker'

_publ_section_title 2,3,5',6,6',7-Hexamethoxy-3'<i>H</i>,10<i>H</i>-spiro[anthracene-9,1'-isobenzofuran]-3',10-dione
_journal_coeditor_code SJ2373
_journal_issue 11
_journal_name_full 'Acta Crystallographica Section E'
_journal_page_first o4390
_journal_page_last o4391
_journal_paper_doi 10.1107/S1600536807051136
_journal_volume 63
_journal_year 2007
_chemical_formula_iupac 'C27 H24 O9'
_chemical_formula_moiety 'C27 H24 O9'
_chemical_formula_sum 'C27 H24 O9'
_chemical_formula_weight 492.46
_chemical_name_systematic
;
2,3,5',6,6',7-Hexamethoxy-3'H,10H-spiro[anthracene-9,1'-isobenzofuran]-
3',10-dione
;
_space_group_IT_number 13
_symmetry_cell_setting monoclinic
_symmetry_space_group_name_Hall '-P 2yac'
_symmetry_space_group_name_H-M 'P 1 2/n 1'
_atom_sites_solution_hydrogens geom
_atom_sites_solution_primary direct
_atom_sites_solution_secondary difmap
_audit_creation_method SHELXL97
_cell_angle_alpha 90.00
_cell_angle_beta 107.0430(10)
_cell_angle_gamma 90.00
_cell_formula_units_Z 4
_cell_length_a 13.1371(7)
_cell_length_b 13.3281(7)
_cell_length_c 16.6587(9)
_cell_measurement_reflns_used 7450
_cell_measurement_temperature 298(2)
_cell_measurement_theta_max 30.52
_cell_measurement_theta_min 2.80
_cell_volume 2788.7(3)
_computing_cell_refinement 'SAINT-Plus (Bruker, 2003)'
_computing_data_collection 'SMART (Bruker, 2002)'
_computing_data_reduction 'SAINT-Plus (Bruker, 2003)'
_computing_molecular_graphics 'SHELXTL (Bruker, 2000)'
_computing_publication_material 'SHELXTL (Bruker, 2000)'
_computing_structure_refinement 'SHELXTL (Bruker, 2000)'
_computing_structure_solution 'SHELXTL (Bruker, 2000)'
_diffrn_ambient_temperature 298(2)
_diffrn_measured_fraction_theta_full 0.998
_diffrn_measured_fraction_theta_max 0.998
_diffrn_measurement_device_type 'Bruker SMART APEX CCD'
_diffrn_measurement_method \w
_diffrn_radiation_monochromator graphite
_diffrn_radiation_source 'fine-focus sealed tube'
_diffrn_radiation_type MoK\a
_diffrn_radiation_wavelength 0.71073
_diffrn_reflns_av_R_equivalents 0.0329
_diffrn_reflns_av_sigmaI/netI 0.0273
_diffrn_reflns_limit_h_max 17
_diffrn_reflns_limit_h_min -17
_diffrn_reflns_limit_k_max 17
_diffrn_reflns_limit_k_min -17
_diffrn_reflns_limit_l_max 22
_diffrn_reflns_limit_l_min -22
_diffrn_reflns_number 28518
_diffrn_reflns_theta_full 28.28
_diffrn_reflns_theta_max 28.28
_diffrn_reflns_theta_min 1.99
_diffrn_standards_number 0
_exptl_absorpt_coefficient_mu 0.089
_exptl_absorpt_correction_T_max 0.976
_exptl_absorpt_correction_T_min 0.950
_exptl_absorpt_correction_type multi-scan
_exptl_absorpt_process_details '(SADABS; Sheldrick, 2007)'
_exptl_crystal_colour colourless
_exptl_crystal_density_diffrn 1.173
_exptl_crystal_density_method 'not measured'
_exptl_crystal_description block
_exptl_crystal_F_000 1032
_exptl_crystal_size_max 0.48
_exptl_crystal_size_mid 0.42
_exptl_crystal_size_min 0.27
_refine_diff_density_max 0.271
_refine_diff_density_min -0.190
_refine_ls_extinction_method none
_refine_ls_goodness_of_fit_ref 1.079
_refine_ls_hydrogen_treatment constr
_refine_ls_matrix_type full
_refine_ls_number_parameters 333
_refine_ls_number_reflns 6913
_refine_ls_number_restraints 0
_refine_ls_restrained_S_all 1.079
_refine_ls_R_factor_all 0.0673
_refine_ls_R_factor_gt 0.0562
_refine_ls_shift/su_max 0.000
_refine_ls_shift/su_mean 0.000
_refine_ls_structure_factor_coef Fsqd
_refine_ls_weighting_details 'calc w = 1/[\s^2^(Fo^2^)+(0.1077P)^2^+0.2344P] where P=(Fo^2^+2Fc^2^)/3'
_refine_ls_weighting_scheme calc
_refine_ls_wR_factor_gt 0.1681
_refine_ls_wR_factor_ref 0.1787
_reflns_number_gt 5390
_reflns_number_total 6913
_reflns_threshold_expression I>2\s(I)
_cod_data_source_file sj2373.cif
_cod_data_source_block I
_cod_original_sg_symbol_H-M 'P 2/n'
_cod_database_code 2216128
_cod_database_fobs_code 2216128

loop_
_symmetry_equiv_pos_as_xyz
'x, y, z'
'-x+1/2, y, -z+1/2'
'-x, -y, -z'
'x-1/2, -y, z-1/2'

loop_
_atom_site_type_symbol
_atom_site_label
_atom_site_fract_x
_atom_site_fract_y
_atom_site_fract_z
_atom_site_U_iso_or_equiv
_atom_site_adp_type
_atom_site_calc_flag
_atom_site_refinement_flags
_atom_site_occupancy
C C1 0.34942(10) 0.82325(10) 0.93258(8) 0.0422(3) Uani d . 1
C C2 0.35260(12) 0.72354(12) 0.95840(10) 0.0528(3) Uani d . 1
H H2 0.3407 0.7083 1.0094 0.063 Uiso calc R 1
C C3 0.37327(14) 0.64693(12) 0.90925(11) 0.0599(4) Uani d . 1
C C4 0.38934(14) 0.67010(13) 0.83124(11) 0.0603(4) Uani d . 1
C C5 0.38604(13) 0.76802(12) 0.80559(10) 0.0541(4) Uani d . 1
H H5 0.3964 0.7831 0.7540 0.065 Uiso calc R 1
C C6 0.36720(11) 0.84590(11) 0.85632(9) 0.0449(3) Uani d . 1
C C7 0.36996(11) 0.95007(11) 0.82749(8) 0.0455(3) Uani d . 1
C C8 0.35822(10) 1.03066(10) 0.88464(8) 0.0412(3) Uani d . 1
C C9 0.36988(11) 1.12998(11) 0.86106(9) 0.0466(3) Uani d . 1
H H9 0.3815 1.1431 0.8096 0.056 Uiso calc R 1
C C10 0.36419(11) 1.20803(11) 0.91344(9) 0.0485(3) Uani d . 1
C C11 0.34511(11) 1.18716(11) 0.99085(9) 0.0477(3) Uani d . 1
C C12 0.33219(11) 1.08972(11) 1.01351(8) 0.0463(3) Uani d . 1
H H12 0.3184 1.0768 1.0642 0.056 Uiso calc R 1
C C13 0.33963(9) 1.00990(10) 0.96077(8) 0.0398(3) Uani d . 1
C C14 0.32111(10) 0.90436(10) 0.98646(7) 0.0388(3) Uani d . 1
C C15 0.3615(2) 0.52032(15) 1.00657(16) 0.0937(8) Uani d . 1
H H15A 0.4143 0.5524 1.0516 0.140 Uiso calc R 1
H H15B 0.3680 0.4488 1.0131 0.140 Uiso calc R 1
H H15C 0.2918 0.5407 1.0077 0.140 Uiso calc R 1
C C16 0.4172(3) 0.6076(2) 0.70589(15) 0.1035(8) Uani d . 1
H H16A 0.3542 0.6409 0.6724 0.155 Uiso calc R 1
H H16B 0.4254 0.5449 0.6801 0.155 Uiso calc R 1
H H16C 0.4781 0.6492 0.7100 0.155 Uiso calc R 1
C C17 0.40321(18) 1.33035(15) 0.82300(13) 0.0754(5) Uani d . 1
H H17A 0.4693 1.2982 0.8251 0.113 Uiso calc R 1
H H17B 0.4108 1.4017 0.8192 0.113 Uiso calc R 1
H H17C 0.3485 1.3069 0.7747 0.113 Uiso calc R 1
C C18 0.3161(2) 1.25420(16) 1.11426(12) 0.0790(6) Uani d . 1
H H18A 0.2482 1.2218 1.1040 0.119 Uiso calc R 1
H H18B 0.3145 1.3177 1.1410 0.119 Uiso calc R 1
H H18C 0.3704 1.2127 1.1501 0.119 Uiso calc R 1
C C19 0.20836(10) 0.89023(10) 0.99188(7) 0.0378(3) Uani d . 1
C C20 0.11237(10) 0.89863(10) 0.92945(8) 0.0421(3) Uani d . 1
H H20 0.1096 0.9158 0.8747 0.050 Uiso calc R 1
C C21 0.02056(10) 0.88043(12) 0.95190(8) 0.0482(3) Uani d . 1
C C22 0.02465(11) 0.85366(14) 1.03585(9) 0.0543(4) Uani d . 1
C C23 0.12101(11) 0.84651(13) 1.09667(9) 0.0519(4) Uani d . 1
H H23 0.1251 0.8296 1.1517 0.062 Uiso calc R 1
C C24 0.21265(10) 0.86565(11) 1.07280(8) 0.0425(3) Uani d . 1
C C25 0.32414(11) 0.86351(12) 1.12375(8) 0.0464(3) Uani d . 1
O O9 0.38586(7) 0.88831(8) 1.07356(6) 0.0457(2) Uani d . 1
C C27 -0.08961(15) 0.9150(2) 0.81444(11) 0.0907(8) Uani d . 1
H H27A -0.0549 0.9783 0.8142 0.136 Uiso calc R 1
H H27B -0.1637 0.9210 0.7839 0.136 Uiso calc R 1
H H27C -0.0572 0.8650 0.7883 0.136 Uiso calc R 1
C C28 -0.07232(16) 0.8096(3) 1.13055(13) 0.1115(11) Uani d . 1
H H28A -0.0353 0.7471 1.1458 0.167 Uiso calc R 1
H H28B -0.1445 0.8023 1.1318 0.167 Uiso calc R 1
H H28C -0.0376 0.8607 1.1696 0.167 Uiso calc R 1
O O1 0.37672(14) 0.54860(10) 0.92837(10) 0.0835(4) Uani d . 1
O O2 0.40807(15) 0.58972(11) 0.78676(10) 0.0886(5) Uani d . 1
O O3 0.38453(11) 0.96868(9) 0.75960(7) 0.0650(3) Uani d . 1
O O4 0.37502(11) 1.30698(9) 0.89689(8) 0.0662(3) Uani d . 1
O O5 0.33848(11) 1.26936(9) 1.03752(7) 0.0656(3) Uani d . 1
O O6 -0.07941(8) 0.88615(12) 0.89859(7) 0.0694(4) Uani d . 1
O O7 -0.07162(8) 0.83723(14) 1.04795(7) 0.0807(5) Uani d . 1
O O8 0.36383(9) 0.84470(11) 1.19671(6) 0.0683(4) Uani d . 1

loop_
_atom_site_aniso_label
_atom_site_aniso_U_11
_atom_site_aniso_U_22
_atom_site_aniso_U_33
_atom_site_aniso_U_12
_atom_site_aniso_U_13
_atom_site_aniso_U_23
C1 0.0388(6) 0.0497(7) 0.0418(6) 0.0019(5) 0.0176(5) -0.0031(5)
C2 0.0618(9) 0.0523(8) 0.0515(8) 0.0030(6) 0.0279(7) 0.0017(6)
C3 0.0726(10) 0.0490(8) 0.0658(10) 0.0076(7) 0.0324(8) 0.0004(7)
C4 0.0730(10) 0.0542(9) 0.0618(9) 0.0076(7) 0.0322(8) -0.0077(7)
C5 0.0631(9) 0.0573(8) 0.0501(8) 0.0044(7) 0.0294(7) -0.0046(6)
C6 0.0442(7) 0.0522(7) 0.0437(7) 0.0016(5) 0.0211(5) -0.0027(6)
C7 0.0479(7) 0.0534(8) 0.0412(6) -0.0012(6) 0.0225(6) -0.0031(5)
C8 0.0372(6) 0.0504(7) 0.0395(6) -0.0017(5) 0.0166(5) -0.0022(5)
C9 0.0474(7) 0.0543(8) 0.0427(7) -0.0017(6) 0.0203(6) 0.0023(6)
C10 0.0486(7) 0.0477(7) 0.0529(8) -0.0026(6) 0.0206(6) 0.0003(6)
C11 0.0486(7) 0.0503(7) 0.0470(7) -0.0038(6) 0.0184(6) -0.0071(6)
C12 0.0494(7) 0.0540(8) 0.0390(6) -0.0036(6) 0.0186(5) -0.0043(5)
C13 0.0347(6) 0.0490(7) 0.0377(6) -0.0030(5) 0.0136(5) -0.0017(5)
C14 0.0364(6) 0.0487(7) 0.0333(6) 0.0009(5) 0.0131(5) -0.0005(5)
C15 0.155(2) 0.0540(11) 0.0931(15) 0.0093(12) 0.0686(16) 0.0100(10)
C16 0.154(2) 0.0929(16) 0.0772(14) 0.0276(16) 0.0558(16) -0.0206(12)
C17 0.1085(16) 0.0566(10) 0.0755(12) -0.0067(9) 0.0496(12) 0.0078(8)
C18 0.1155(16) 0.0720(11) 0.0632(11) -0.0147(11) 0.0475(11) -0.0201(9)
C19 0.0378(6) 0.0449(6) 0.0344(6) -0.0002(5) 0.0163(5) -0.0009(5)
C20 0.0420(6) 0.0539(7) 0.0325(6) 0.0007(5) 0.0144(5) 0.0016(5)
C21 0.0371(6) 0.0706(9) 0.0367(6) -0.0013(6) 0.0104(5) 0.0034(6)
C22 0.0404(7) 0.0850(11) 0.0418(7) -0.0022(7) 0.0189(6) 0.0072(7)
C23 0.0443(7) 0.0804(10) 0.0347(6) 0.0013(7) 0.0176(5) 0.0077(6)
C24 0.0389(6) 0.0567(7) 0.0335(6) 0.0024(5) 0.0128(5) 0.0012(5)
C25 0.0430(7) 0.0618(8) 0.0359(6) 0.0016(6) 0.0138(5) -0.0004(6)
O9 0.0370(5) 0.0627(6) 0.0371(5) 0.0021(4) 0.0104(4) 0.0018(4)
C27 0.0496(9) 0.177(2) 0.0399(8) 0.0076(12) 0.0042(7) 0.0125(11)
C28 0.0528(10) 0.232(3) 0.0572(11) -0.0124(14) 0.0275(8) 0.0384(16)
O1 0.1349(13) 0.0486(7) 0.0837(9) 0.0129(7) 0.0581(9) 0.0029(6)
O2 0.1426(14) 0.0599(8) 0.0828(9) 0.0164(8) 0.0632(9) -0.0102(7)
O3 0.0956(9) 0.0632(7) 0.0502(6) -0.0026(6) 0.0431(6) -0.0024(5)
O4 0.0938(9) 0.0494(6) 0.0679(7) -0.0064(6) 0.0430(7) -0.0004(5)
O5 0.0939(9) 0.0524(6) 0.0597(7) -0.0077(6) 0.0368(6) -0.0113(5)
O6 0.0382(5) 0.1238(11) 0.0437(6) -0.0032(6) 0.0083(4) 0.0122(6)
O7 0.0392(6) 0.1572(14) 0.0492(6) -0.0051(7) 0.0185(5) 0.0239(7)
O8 0.0516(6) 0.1142(10) 0.0359(5) 0.0038(6) 0.0080(4) 0.0105(6)

loop_
_atom_type_symbol
_atom_type_description
_atom_type_scat_dispersion_real
_atom_type_scat_dispersion_imag
_atom_type_scat_source
C C 0.0033 0.0016 'International Tables Vol C Tables 4.2.6.8 and 6.1.1.4'
H H 0.0000 0.0000 'International Tables Vol C Tables 4.2.6.8 and 6.1.1.4'
O O 0.0106 0.0060 'International Tables Vol C Tables 4.2.6.8 and 6.1.1.4'

loop_
_geom_angle_atom_site_label_1
_geom_angle_atom_site_label_2
_geom_angle_atom_site_label_3
_geom_angle
C6 C1 C2 119.41(12)
C6 C1 C14 121.41(12)
C2 C1 C14 119.11(12)
C3 C2 C1 120.93(14)
C3 C2 H2 119.5
C1 C2 H2 119.5
O1 C3 C2 125.22(15)
O1 C3 C4 115.30(14)
C2 C3 C4 119.45(15)
O2 C4 C5 124.92(15)
O2 C4 C3 115.32(16)
C5 C4 C3 119.76(14)
C4 C5 C6 120.73(14)
C4 C5 H5 119.6
C6 C5 H5 119.6
C1 C6 C5 119.70(14)
C1 C6 C7 121.95(12)
C5 C6 C7 118.33(12)
O3 C7 C6 121.11(13)
O3 C7 C8 121.51(13)
C6 C7 C8 117.35(11)
C13 C8 C9 120.48(12)
C13 C8 C7 121.67(12)
C9 C8 C7 117.82(12)
C10 C9 C8 120.42(12)
C10 C9 H9 119.8
C8 C9 H9 119.8
O4 C10 C9 125.15(13)
O4 C10 C11 115.61(13)
C9 C10 C11 119.23(13)
O5 C11 C12 124.68(13)
O5 C11 C10 114.93(13)
C12 C11 C10 120.36(13)
C11 C12 C13 120.49(13)
C11 C12 H12 119.8
C13 C12 H12 119.8
C8 C13 C12 119.01(12)
C8 C13 C14 122.05(11)
C12 C13 C14 118.86(11)
O9 C14 C13 108.73(10)
O9 C14 C1 108.02(10)
C13 C14 C1 114.04(10)
O9 C14 C19 102.45(9)
C13 C14 C19 111.87(10)
C1 C14 C19 110.98(10)
O1 C15 H15A 109.5
O1 C15 H15B 109.5
H15A C15 H15B 109.5
O1 C15 H15C 109.5
H15A C15 H15C 109.5
H15B C15 H15C 109.5
O2 C16 H16A 109.5
O2 C16 H16B 109.5
H16A C16 H16B 109.5
O2 C16 H16C 109.5
H16A C16 H16C 109.5
H16B C16 H16C 109.5
O4 C17 H17A 109.5
O4 C17 H17B 109.5
H17A C17 H17B 109.5
O4 C17 H17C 109.5
H17A C17 H17C 109.5
H17B C17 H17C 109.5
O5 C18 H18A 109.5
O5 C18 H18B 109.5
H18A C18 H18B 109.5
O5 C18 H18C 109.5
H18A C18 H18C 109.5
H18B C18 H18C 109.5
C24 C19 C20 121.57(11)
C24 C19 C14 109.11(11)
C20 C19 C14 129.32(11)
C19 C20 C21 117.18(11)
C19 C20 H20 121.4
C21 C20 H20 121.4
O6 C21 C20 124.53(12)
O6 C21 C22 113.99(12)
C20 C21 C22 121.48(12)
O7 C22 C23 125.28(13)
O7 C22 C21 114.63(12)
C23 C22 C21 120.09(12)
C22 C23 C24 117.53(12)
C22 C23 H23 121.2
C24 C23 H23 121.2
C19 C24 C23 122.15(12)
C19 C24 C25 108.70(11)
C23 C24 C25 129.15(12)
O8 C25 O9 120.74(13)
O8 C25 C24 130.98(13)
O9 C25 C24 108.28(11)
C25 O9 C14 111.40(10)
O6 C27 H27A 109.5
O6 C27 H27B 109.5
H27A C27 H27B 109.5
O6 C27 H27C 109.5
H27A C27 H27C 109.5
H27B C27 H27C 109.5
O7 C28 H28A 109.5
O7 C28 H28B 109.5
H28A C28 H28B 109.5
O7 C28 H28C 109.5
H28A C28 H28C 109.5
H28B C28 H28C 109.5
C3 O1 C15 118.01(14)
C4 O2 C16 117.77(16)
C10 O4 C17 117.17(13)
C11 O5 C18 117.95(13)
C21 O6 C27 117.04(12)
C22 O7 C28 117.07(13)

loop_
_geom_bond_atom_site_label_1
_geom_bond_atom_site_label_2
_geom_bond_distance
C1 C6 1.3905(18)
C1 C2 1.394(2)
C1 C14 1.5193(18)
C2 C3 1.385(2)
C2 H2 0.9300
C3 O1 1.346(2)
C3 C4 1.411(2)
C4 O2 1.365(2)
C4 C5 1.370(2)
C5 C6 1.4055(19)
C5 H5 0.9300
C6 C7 1.473(2)
C7 O3 1.2265(16)
C7 C8 1.4731(18)
C8 C13 1.3878(17)
C8 C9 1.402(2)
C9 C10 1.374(2)
C9 H9 0.9300
C10 O4 1.3633(19)
C10 C11 1.412(2)
C11 O5 1.3608(17)
C11 C12 1.377(2)
C12 C13 1.4012(19)
C12 H12 0.9300
C13 C14 1.5107(19)
C14 O9 1.4667(15)
C14 C19 1.5218(16)
C15 O1 1.426(3)
C15 H15A 0.9600
C15 H15B 0.9600
C15 H15C 0.9600
C16 O2 1.407(3)
C16 H16A 0.9600
C16 H16B 0.9600
C16 H16C 0.9600
C17 O4 1.420(2)
C17 H17A 0.9600
C17 H17B 0.9600
C17 H17C 0.9600
C18 O5 1.408(2)
C18 H18A 0.9600
C18 H18B 0.9600
C18 H18C 0.9600
C19 C24 1.3723(17)
C19 C20 1.3840(18)
C20 C21 1.3848(18)
C20 H20 0.9300
C21 O6 1.3549(17)
C21 C22 1.4291(19)
C22 O7 1.3554(17)
C22 C23 1.373(2)
C23 C24 1.3976(18)
C23 H23 0.9300
C24 C25 1.4620(19)
C25 O8 1.2002(17)
C25 O9 1.3649(16)
C27 O6 1.421(2)
C27 H27A 0.9600
C27 H27B 0.9600
C27 H27C 0.9600
C28 O7 1.427(2)
C28 H28A 0.9600
C28 H28B 0.9600
C28 H28C 0.9600

loop_
_geom_hbond_atom_site_label_D
_geom_hbond_atom_site_label_H
_geom_hbond_atom_site_label_A
_geom_hbond_site_symmetry_A
_geom_hbond_distance_DH
_geom_hbond_distance_HA
_geom_hbond_distance_DA
_geom_hbond_angle_DHA
C23 H23 O8 2_557 0.93 2.50 3.3892(17) 161.3
C20 H20 O3 2_556 0.93 2.37 3.2965(16) 175.0
C17 H17B O2 1_565 0.96 2.56 3.513(2) 170.9
C15 H15B O5 1_545 0.96 2.48 3.411(2) 164.6
C2 H2 Cg1 1_555 0.93 2.56 2.8621(17) 100
C12 H12 Cg1 1_555 0.93 2.62 2.9142(16) 99
C28 H28B Cg2 3_577 0.96 2.88 3.671(2) 141

loop_
_geom_torsion_atom_site_label_1
_geom_torsion_atom_site_label_2
_geom_torsion_atom_site_label_3
_geom_torsion_atom_site_label_4
_geom_torsion
C6 C1 C2 C3 0.0(2)
C14 C1 C2 C3 177.03(14)
C1 C2 C3 O1 -179.18(17)
C1 C2 C3 C4 -1.2(3)
O1 C3 C4 O2 -1.1(3)
C2 C3 C4 O2 -179.32(17)
O1 C3 C4 C5 179.22(17)
C2 C3 C4 C5 1.0(3)
O2 C4 C5 C6 -179.35(17)
C3 C4 C5 C6 0.2(3)
C2 C1 C6 C5 1.2(2)
C14 C1 C6 C5 -175.67(13)
C2 C1 C6 C7 -177.02(13)
C14 C1 C6 C7 6.1(2)
C4 C5 C6 C1 -1.4(2)
C4 C5 C6 C7 176.93(15)
C1 C6 C7 O3 -179.16(14)
C5 C6 C7 O3 2.6(2)
C1 C6 C7 C8 2.9(2)
C5 C6 C7 C8 -175.40(13)
O3 C7 C8 C13 178.71(13)
C6 C7 C8 C13 -3.34(19)
O3 C7 C8 C9 -3.3(2)
C6 C7 C8 C9 174.62(12)
C13 C8 C9 C10 0.7(2)
C7 C8 C9 C10 -177.28(13)
C8 C9 C10 O4 179.59(14)
C8 C9 C10 C11 -0.8(2)
O4 C10 C11 O5 1.0(2)
C9 C10 C11 O5 -178.61(13)
O4 C10 C11 C12 179.55(13)
C9 C10 C11 C12 -0.1(2)
O5 C11 C12 C13 179.46(13)
C10 C11 C12 C13 1.1(2)
C9 C8 C13 C12 0.30(19)
C7 C8 C13 C12 178.21(12)
C9 C8 C13 C14 176.85(12)
C7 C8 C13 C14 -5.25(19)
C11 C12 C13 C8 -1.2(2)
C11 C12 C13 C14 -177.86(12)
C8 C13 C14 O9 133.87(12)
C12 C13 C14 O9 -49.58(15)
C8 C13 C14 C1 13.27(17)
C12 C13 C14 C1 -170.18(11)
C8 C13 C14 C19 -113.70(13)
C12 C13 C14 C19 62.85(15)
C6 C1 C14 O9 -134.63(12)
C2 C1 C14 O9 48.45(16)
C6 C1 C14 C13 -13.64(17)
C2 C1 C14 C13 169.44(12)
C6 C1 C14 C19 113.80(13)
C2 C1 C14 C19 -63.12(16)
O9 C14 C19 C24 -1.95(14)
C13 C14 C19 C24 -118.25(12)
C1 C14 C19 C24 113.14(12)
O9 C14 C19 C20 178.28(13)
C13 C14 C19 C20 61.98(17)
C1 C14 C19 C20 -66.64(18)
C24 C19 C20 C21 -0.5(2)
C14 C19 C20 C21 179.28(14)
C19 C20 C21 O6 179.53(15)
C19 C20 C21 C22 -0.3(2)
O6 C21 C22 O7 0.8(2)
C20 C21 C22 O7 -179.36(16)
O6 C21 C22 C23 -179.11(16)
C20 C21 C22 C23 0.7(3)
O7 C22 C23 C24 179.71(17)
C21 C22 C23 C24 -0.4(3)
C20 C19 C24 C23 0.8(2)
C14 C19 C24 C23 -178.98(13)
C20 C19 C24 C25 -179.50(13)
C14 C19 C24 C25 0.70(15)
C22 C23 C24 C19 -0.4(2)
C22 C23 C24 C25 -179.97(16)
C19 C24 C25 O8 -179.15(17)
C23 C24 C25 O8 0.5(3)
C19 C24 C25 O9 0.96(16)
C23 C24 C25 O9 -179.39(15)
O8 C25 O9 C14 177.79(14)
C24 C25 O9 C14 -2.30(16)
C13 C14 O9 C25 121.13(12)
C1 C14 O9 C25 -114.62(12)
C19 C14 O9 C25 2.59(14)
C2 C3 O1 C15 -2.2(3)
C4 C3 O1 C15 179.8(2)
C5 C4 O2 C16 -4.8(3)
C3 C4 O2 C16 175.6(2)
C9 C10 O4 C17 -5.6(2)
C11 C10 O4 C17 174.81(16)
C12 C11 O5 C18 -0.4(2)
C10 C11 O5 C18 177.99(16)
C20 C21 O6 C27 -1.4(3)
C22 C21 O6 C27 178.44(19)
C23 C22 O7 C28 -0.5(3)
C21 C22 O7 C28 179.6(2)

loop_
_cod_related_entry_id
_cod_related_entry_database
_cod_related_entry_code
1 ChemSpider 21121157
